data_4301476
loop_
_publ_author_name
'Amal H. Ismail'
'Michael H. Dickman'
'Ulrich Kortz'

_publ_contact_author_address
; 
Jacobs University
School of Engineering and Science
P.O. Box 750 561
28725 Bremen
Germany
;
_publ_contact_author_email
;
u.kortz@jacobs-university.de
;
_publ_contact_author_fax
;
+49-421-200 3229
;
_publ_contact_author_name
;
Ulrich KORTZ
;
_publ_contact_author_phone
;
+49-421-200 3235
;
_publ_section_title
;
22-Isopolytungstate Fragment [H2W22O74]14-Coordinated to Lanthanide Ions
;
_journal_name_full 'Inorganic Chemistry'
_journal_page_first 1559
_journal_page_last 1565
_journal_paper_doi 10.1021/ic801946m
_journal_volume 48
_journal_year 2009
_chemical_formula_sum 'H125 Na4 O135 Tm2 W22'
_chemical_formula_weight 6760.52
_chemical_name_systematic
;
 ?
;
_space_group_IT_number 2
_symmetry_cell_setting triclinic
_symmetry_space_group_name_Hall '-P 1'
_symmetry_space_group_name_H-M 'P -1'
_atom_sites_solution_primary direct
_atom_sites_solution_secondary difmap
_audit_creation_method SHELXL-97
_cell_angle_alpha 98.285(6)
_cell_angle_beta 95.498(5)
_cell_angle_gamma 93.339(6)
_cell_formula_units_Z 1
_cell_length_a 12.5155(11)
_cell_length_b 12.6622(14)
_cell_length_c 18.3682(17)
_cell_measurement_reflns_used 4905
_cell_measurement_temperature 173(2)
_cell_measurement_theta_max 25.44
_cell_measurement_theta_min 3.76
_cell_volume 2859.6(5)
_computing_cell_refinement 'Bruker SAINT'
_computing_data_collection 'Bruker APEX2'
_computing_data_reduction 'Bruker SAINT'
_computing_molecular_graphics 'Bruker SHELXTL'
_computing_publication_material 'Bruker SHELXTL'
_computing_structure_refinement 'SHELXL-97 (Sheldrick, 1997)'
_computing_structure_solution 'SHELXS-97 (Sheldrick, 1990)'
_diffrn_ambient_temperature 173(2)
_diffrn_measured_fraction_theta_full 0.985
_diffrn_measured_fraction_theta_max 0.985
_diffrn_measurement_device_type 'Bruker APEX-II CCD'
_diffrn_measurement_method '\f and \w scans'
_diffrn_radiation_monochromator graphite
_diffrn_radiation_source 'fine-focus sealed tube'
_diffrn_radiation_type MoK\a
_diffrn_radiation_wavelength 0.71073
_diffrn_reflns_av_R_equivalents 0.1324
_diffrn_reflns_av_sigmaI/netI 0.0882
_diffrn_reflns_limit_h_max 15
_diffrn_reflns_limit_h_min -15
_diffrn_reflns_limit_k_max 15
_diffrn_reflns_limit_k_min -15
_diffrn_reflns_limit_l_max 22
_diffrn_reflns_limit_l_min -22
_diffrn_reflns_number 118510
_diffrn_reflns_theta_full 26.42
_diffrn_reflns_theta_max 26.42
_diffrn_reflns_theta_min 3.26
_diffrn_standards_number 0
_exptl_absorpt_coefficient_mu 23.707
_exptl_absorpt_correction_T_max 0.2694
_exptl_absorpt_correction_T_min 0.1382
_exptl_absorpt_correction_type multi-scan
_exptl_absorpt_process_details SADABS
_exptl_crystal_colour colorless
_exptl_crystal_density_diffrn 3.926
_exptl_crystal_density_method 'not measured'
_exptl_crystal_description rod
_exptl_crystal_F_000 3015
_exptl_crystal_size_max 0.54
_exptl_crystal_size_mid 0.19
_exptl_crystal_size_min 0.08
_refine_diff_density_max 4.523
_refine_diff_density_min -2.258
_refine_diff_density_rms 0.489
_refine_ls_extinction_method none
_refine_ls_goodness_of_fit_ref 1.050
_refine_ls_matrix_type full
_refine_ls_number_parameters 373
_refine_ls_number_reflns 11564
_refine_ls_number_restraints 0
_refine_ls_restrained_S_all 1.050
_refine_ls_R_factor_all 0.0897
_refine_ls_R_factor_gt 0.0493
_refine_ls_shift/su_max 0.001
_refine_ls_shift/su_mean 0.000
_refine_ls_structure_factor_coef Fsqd
_refine_ls_weighting_details 'calc w=1/[\s^2^(Fo^2^)+(0.0530P)^2^+30.0000P] where P=(Fo^2^+2Fc^2^)/3'
_refine_ls_weighting_scheme calc
_refine_ls_wR_factor_gt 0.1103
_refine_ls_wR_factor_ref 0.1265
_reflns_number_gt 7730
_reflns_number_total 11564
_reflns_threshold_expression >2sigma(I)
_cod_data_source_file ic801946m_si_001_07.cif
_cod_data_source_block tm
_cod_depositor_comments
;
The following automatic conversions were performed:
'_symmetry_cell_setting' value 'Triclinic' changed to 'triclinic'
according to '/home/saulius/struct/CIF-dictionaries/cif_core.dic'
dictionary named 'cif_core.dic' version 2.4.1 from 2010-06-29.

Automatic conversion script
Id: cif_fix_enum 1527 2010-12-29 10:47:43Z saulius 
;
_cod_database_code 4301476

loop_
_symmetry_equiv_pos_as_xyz
'x, y, z'
'-x, -y, -z'

loop_
_atom_site_label
_atom_site_type_symbol
_atom_site_fract_x
_atom_site_fract_y
_atom_site_fract_z
_atom_site_U_iso_or_equiv
_atom_site_adp_type
_atom_site_occupancy
_atom_site_symmetry_multiplicity
_atom_site_calc_flag
_atom_site_refinement_flags
_atom_site_disorder_assembly
_atom_site_disorder_group
W1 W 0.43809(5) 0.38436(6) 0.31557(3) 0.01425(16) Uani 1 1 d . . .
W2 W 0.37773(5) 0.42030(6) 0.14549(4) 0.01977(18) Uani 1 1 d . . .
W3 W 0.43370(5) 0.62465(6) 0.27695(4) 0.01735(17) Uani 1 1 d . . .
W4 W 0.61059(5) 0.55974(6) 0.16075(4) 0.01990(18) Uani 1 1 d . . .
W5 W 0.83824(5) 0.52727(6) 0.29235(4) 0.01755(17) Uani 1 1 d . . .
W6 W 0.81294(5) 0.28422(6) 0.34011(4) 0.01550(16) Uani 1 1 d . . .
W7 W 0.75732(5) 0.31798(6) 0.16452(4) 0.01869(17) Uani 1 1 d . . .
W8 W 0.48061(5) 0.16249(6) 0.15824(4) 0.01840(17) Uani 1 1 d . . .
W9 W 0.54841(5) 0.12611(6) 0.33208(4) 0.01535(16) Uani 1 1 d . . .
W10 W 0.62427(5) 0.36130(6) 0.48153(3) 0.01360(16) Uani 1 1 d . . .
W11 W 0.63986(5) 0.60256(6) 0.43076(4) 0.01413(16) Uani 1 1 d . . .
Tm1 Tm 0.26665(5) 0.17128(6) 0.40043(4) 0.01626(18) Uani 1 1 d . . .
O1TM O 0.3585(8) 0.3194(9) 0.3712(6) 0.014(2) Uiso 1 1 d . . .
O2TM O 0.2092(9) -0.0063(10) 0.3582(7) 0.029(3) Uiso 1 1 d . . .
O2T O 0.2677(9) 0.3914(10) 0.0806(6) 0.024(3) Uiso 1 1 d . . .
O3T O 0.3663(9) 0.7371(9) 0.2988(6) 0.023(3) Uiso 1 1 d . . .
O3TM O 0.2041(9) 0.1655(10) 0.2754(6) 0.026(3) Uiso 1 1 d . . .
O4T O 0.6584(9) 0.6346(9) 0.0964(6) 0.021(3) Uiso 1 1 d . . .
O4TM O 0.1340(9) 0.1165(9) 0.4739(6) 0.021(3) Uiso 1 1 d . . .
O5TM O 0.3643(9) 0.0720(10) 0.4824(6) 0.023(3) Uiso 1 1 d . . .
O5T O 0.9339(9) 0.6309(10) 0.3058(6) 0.026(3) Uiso 1 1 d . . .
O6TM O 0.1358(9) 0.2941(9) 0.3983(6) 0.023(3) Uiso 1 1 d . . .
O6T O 0.9211(9) 0.2205(9) 0.3764(6) 0.021(3) Uiso 1 1 d . . .
O7T O 0.8191(9) 0.2781(10) 0.0852(7) 0.029(3) Uiso 1 1 d . . .
O8A O 0.4929(9) 0.0793(10) 0.0764(6) 0.024(3) Uiso 1 1 d . . .
O8T O 0.3464(9) 0.1288(10) 0.1725(6) 0.025(3) Uiso 1 1 d . . .
O9T O 0.5953(9) 0.0144(10) 0.3670(6) 0.024(3) Uiso 1 1 d . . .
O9TM O 0.4081(8) 0.1106(9) 0.3401(6) 0.020(3) Uiso 1 1 d . . .
O10T O 0.6918(8) 0.3089(9) 0.5525(6) 0.016(2) Uiso 1 1 d . . .
O10A O 0.4980(8) 0.3866(9) 0.5189(6) 0.020(3) Uiso 1 1 d . . .
O11T O 0.6892(8) 0.7224(8) 0.4842(5) 0.013(2) Uiso 1 1 d . . .
O12 O 0.3315(8) 0.3629(9) 0.2265(6) 0.017(3) Uiso 1 1 d . . .
O13 O 0.3774(8) 0.5255(9) 0.3325(6) 0.016(2) Uiso 1 1 d . . .
O23 O 0.3370(8) 0.5598(9) 0.1921(6) 0.019(3) Uiso 1 1 d . . .
O24 O 0.4785(9) 0.4981(10) 0.0984(6) 0.025(3) Uiso 1 1 d . . .
O28 O 0.4534(9) 0.2955(9) 0.1241(6) 0.021(3) Uiso 1 1 d . . .
O34 O 0.5262(9) 0.6704(9) 0.2094(6) 0.021(3) Uiso 1 1 d . . .
O45 O 0.7188(9) 0.5909(10) 0.2390(6) 0.023(3) Uiso 1 1 d . . .
O47 O 0.6698(8) 0.4274(9) 0.1319(6) 0.018(3) Uiso 1 1 d . . .
O56 O 0.9011(8) 0.4287(9) 0.3440(6) 0.018(3) Uiso 1 1 d . . .
O57 O 0.8602(9) 0.4550(10) 0.2015(6) 0.023(3) Uiso 1 1 d . . .
O67 O 0.8483(8) 0.2600(9) 0.2356(6) 0.018(3) Uiso 1 1 d . . .
O69 O 0.7068(8) 0.1807(9) 0.3208(6) 0.019(3) Uiso 1 1 d . . .
O78 O 0.6452(8) 0.2217(9) 0.1572(6) 0.019(3) Uiso 1 1 d . . .
O89 O 0.5451(9) 0.0775(9) 0.2285(6) 0.021(3) Uiso 1 1 d . . .
O101 O 0.6784(8) 0.5071(9) 0.4990(6) 0.015(2) Uiso 1 1 d . . .
O111 O 0.5565(8) 0.4426(8) 0.3826(5) 0.012(2) Uiso 1 1 d . . .
O123 O 0.5089(8) 0.4749(9) 0.2360(6) 0.017(3) Uiso 1 1 d . . .
O189 O 0.5052(9) 0.2677(9) 0.2718(6) 0.020(3) Uiso 1 1 d . . .
O311 O 0.5574(9) 0.6511(9) 0.3533(6) 0.021(3) Uiso 1 1 d . . .
O511 O 0.7534(8) 0.5755(9) 0.3781(6) 0.018(3) Uiso 1 1 d . . .
O567 O 0.7158(8) 0.3862(9) 0.2747(6) 0.017(3) Uiso 1 1 d . . .
O610 O 0.7553(8) 0.3478(9) 0.4214(6) 0.019(3) Uiso 1 1 d . . .
O910 O 0.5732(8) 0.2330(9) 0.4174(6) 0.018(3) Uiso 1 1 d . . .
Na1 Na 0.7643(5) -0.0324(6) 0.4290(4) 0.0281(17) Uiso 1 1 d . . .
Na2 Na 0.5308(6) 0.1207(6) -0.0420(4) 0.0339(18) Uiso 1 1 d . . .
O1W O 0.4476(9) -0.1138(10) 0.4238(6) 0.026(3) Uiso 1 1 d . . .
O2W O 0.9426(10) 0.0136(10) 0.3968(7) 0.031(3) Uiso 1 1 d . . .
O3W O 0.1568(10) 0.4914(11) 0.3547(7) 0.035(3) Uiso 1 1 d . . .
O4W O 0.0115(10) 0.2402(10) 0.5535(7) 0.032(3) Uiso 1 1 d . . .
O5W O 0.9325(10) 0.4273(10) 0.5232(7) 0.030(3) Uiso 1 1 d . . .
O6W O 0.8096(10) 0.1255(11) 0.5292(7) 0.036(3) Uiso 1 1 d . . .
O7W O 0.5337(11) 0.1358(12) -0.1683(8) 0.044(4) Uiso 1 1 d . . .
O8W O 0.7548(11) -0.1693(12) 0.3196(8) 0.043(4) Uiso 1 1 d . . .
O9W O 0.5709(11) 0.3142(12) -0.0157(8) 0.045(4) Uiso 1 1 d . . .
O10W O 0.116(2) 0.510(2) 0.2171(14) 0.033(6) Uiso 0.50 1 d P . .
O11W O 0.2818(15) -0.0717(16) 0.2196(11) 0.081(6) Uiso 1 1 d . . .
O12W O 0.3416(18) 0.1431(18) -0.0590(12) 0.099(7) Uiso 1 1 d . . .
O13W O 0.7199(15) 0.0980(15) -0.0151(10) 0.074(5) Uiso 1 1 d . . .
O14W O 0.0662(16) 0.3036(17) 0.2194(11) 0.087(6) Uiso 1 1 d . . .
O15W O 0.7318(14) -0.0362(15) 0.2018(10) 0.074(5) Uiso 1 1 d . . .
O16W O 0.9749(18) 0.8575(19) 0.2709(12) 0.104(7) Uiso 1 1 d . . .
O17W O 0.838(2) 0.174(2) -0.1284(14) 0.038(7) Uiso 0.50 1 d P . .
O18W O 0.2456(19) 0.6887(19) 0.0897(13) 0.106(7) Uiso 1 1 d . . .
O19W O 0.268(3) -0.081(3) 0.1344(19) 0.071(10) Uiso 0.50 1 d P . .
O20W O 0.789(3) -0.106(3) -0.0448(17) 0.058(9) Uiso 0.50 1 d P . .
O21W O 1.140(3) 0.733(3) 0.2652(18) 0.059(9) Uiso 0.50 1 d P . .
O22W O 0.845(3) 0.501(3) 0.0346(18) 0.063(9) Uiso 0.50 1 d P . .

loop_
_atom_site_aniso_label
_atom_site_aniso_U_11
_atom_site_aniso_U_22
_atom_site_aniso_U_33
_atom_site_aniso_U_23
_atom_site_aniso_U_13
_atom_site_aniso_U_12
W1 0.0124(3) 0.0171(4) 0.0130(3) 0.0017(3) 0.0017(3) 0.0006(3)
W2 0.0196(4) 0.0248(4) 0.0144(3) 0.0022(3) -0.0001(3) 0.0016(3)
W3 0.0177(3) 0.0183(4) 0.0164(4) 0.0030(3) 0.0024(3) 0.0023(3)
W4 0.0211(4) 0.0233(4) 0.0169(4) 0.0057(3) 0.0051(3) 0.0038(3)
W5 0.0149(3) 0.0187(4) 0.0195(4) 0.0028(3) 0.0049(3) -0.0003(3)
W6 0.0126(3) 0.0169(4) 0.0176(4) 0.0023(3) 0.0045(3) 0.0015(3)
W7 0.0178(3) 0.0217(4) 0.0169(4) 0.0012(3) 0.0062(3) 0.0012(3)
W8 0.0175(3) 0.0222(4) 0.0145(3) -0.0011(3) 0.0030(3) 0.0008(3)
W9 0.0133(3) 0.0162(4) 0.0161(3) 0.0002(3) 0.0028(3) 0.0008(3)
W10 0.0121(3) 0.0149(4) 0.0138(3) 0.0017(3) 0.0024(3) 0.0010(3)
W11 0.0121(3) 0.0155(4) 0.0148(3) 0.0024(3) 0.0024(3) -0.0005(3)
Tm1 0.0136(4) 0.0175(4) 0.0175(4) 0.0019(3) 0.0025(3) 0.0001(3)

loop_
_atom_type_symbol
_atom_type_description
_atom_type_scat_dispersion_real
_atom_type_scat_dispersion_imag
_atom_type_scat_source
O O 0.0106 0.0060 'International Tables Vol C Tables 4.2.6.8 and 6.1.1.4'
H H 0.0000 0.0000 'International Tables Vol C Tables 4.2.6.8 and 6.1.1.4'
Na Na 0.0362 0.0249 'International Tables Vol C Tables 4.2.6.8 and 6.1.1.4'
Tm Tm -0.3139 5.2483 'International Tables Vol C Tables 4.2.6.8 and 6.1.1.4'
W W -0.8490 6.8722 'International Tables Vol C Tables 4.2.6.8 and 6.1.1.4'

loop_
_geom_angle_atom_site_label_1
_geom_angle_atom_site_label_2
_geom_angle_atom_site_label_3
_geom_angle
_geom_angle_site_symmetry_1
_geom_angle_site_symmetry_3
_geom_angle_publ_flag
O1TM W1 O189 99.3(5) . . ?
O1TM W1 O111 102.4(5) . . ?
O189 W1 O111 96.2(5) . . ?
O1TM W1 O13 97.5(5) . . ?
O189 W1 O13 161.5(5) . . ?
O111 W1 O13 87.7(4) . . ?
O1TM W1 O12 96.2(4) . . ?
O189 W1 O12 87.8(5) . . ?
O111 W1 O12 160.0(4) . . ?
O13 W1 O12 82.7(4) . . ?
O1TM W1 O123 169.1(4) . . ?
O189 W1 O123 86.4(4) . . ?
O111 W1 O123 86.1(4) . . ?
O13 W1 O123 75.8(4) . . ?
O12 W1 O123 74.6(4) . . ?
O1TM W1 W3 129.6(3) . . ?
O189 W1 W3 130.1(3) . . ?
O111 W1 W3 83.6(3) . . ?
O13 W1 W3 32.2(3) . . ?
O12 W1 W3 78.9(3) . . ?
O123 W1 W3 43.7(3) . . ?
O2T W2 O12 102.5(5) . . ?
O2T W2 O24 104.3(5) . . ?
O12 W2 O24 153.1(5) . . ?
O2T W2 O28 100.6(5) . . ?
O12 W2 O28 87.7(5) . . ?
O24 W2 O28 89.6(5) . . ?
O2T W2 O23 97.4(5) . . ?
O12 W2 O23 87.6(5) . . ?
O24 W2 O23 86.8(5) . . ?
O28 W2 O23 162.1(5) . . ?
O2T W2 O123 172.7(5) . . ?
O12 W2 O123 76.1(4) . . ?
O24 W2 O123 77.0(4) . . ?
O28 W2 O123 86.6(4) . . ?
O23 W2 O123 75.5(4) . . ?
O3T W3 O13 104.7(5) . . ?
O3T W3 O34 101.3(5) . . ?
O13 W3 O34 154.0(5) . . ?
O3T W3 O23 97.4(5) . . ?
O13 W3 O23 89.6(5) . . ?
O34 W3 O23 87.4(5) . . ?
O3T W3 O311 100.8(5) . . ?
O13 W3 O311 87.0(5) . . ?
O34 W3 O311 87.8(5) . . ?
O23 W3 O311 161.8(5) . . ?
O3T W3 O123 173.3(5) . . ?
O13 W3 O123 77.0(4) . . ?
O34 W3 O123 77.2(4) . . ?
O23 W3 O123 76.0(4) . . ?
O311 W3 O123 85.8(4) . . ?
O3T W3 W1 138.8(4) . . ?
O13 W3 W1 34.2(3) . . ?
O34 W3 W1 119.8(3) . . ?
O23 W3 W1 84.4(3) . . ?
O311 W3 W1 82.7(3) . . ?
O123 W3 W1 43.0(3) . . ?
O4T W4 O45 101.8(5) . . ?
O4T W4 O47 100.5(5) . . ?
O45 W4 O47 89.4(5) . . ?
O4T W4 O24 95.9(5) . . ?
O45 W4 O24 162.3(5) . . ?
O47 W4 O24 86.6(5) . . ?
O4T W4 O34 96.8(5) . . ?
O45 W4 O34 89.8(5) . . ?
O47 W4 O34 162.5(5) . . ?
O24 W4 O34 88.9(5) . . ?
O4T W4 O123 166.4(4) . . ?
O45 W4 O123 88.7(4) . . ?
O47 W4 O123 88.2(4) . . ?
O24 W4 O123 73.9(4) . . ?
O34 W4 O123 74.3(4) . . ?
O5T W5 O57 103.1(5) . . ?
O5T W5 O56 102.9(5) . . ?
O57 W5 O56 94.0(5) . . ?
O5T W5 O45 100.4(5) . . ?
O57 W5 O45 86.1(5) . . ?
O56 W5 O45 156.0(5) . . ?
O5T W5 O511 98.6(5) . . ?
O57 W5 O511 156.2(5) . . ?
O56 W5 O511 90.4(4) . . ?
O45 W5 O511 80.4(4) . . ?
O5T W5 O567 178.1(5) . . ?
O57 W5 O567 76.1(4) . . ?
O56 W5 O567 75.5(4) . . ?
O45 W5 O567 81.2(4) . . ?
O511 W5 O567 82.4(4) . . ?
O6T W6 O69 103.4(5) . . ?
O6T W6 O610 104.2(5) . . ?
O69 W6 O610 92.3(5) . . ?
O6T W6 O67 95.9(5) . . ?
O69 W6 O67 91.7(5) . . ?
O610 W6 O67 158.0(5) . . ?
O6T W6 O56 94.3(5) . . ?
O69 W6 O56 162.0(5) . . ?
O610 W6 O56 86.1(5) . . ?
O67 W6 O56 83.5(4) . . ?
O6T W6 O567 161.7(5) . . ?
O69 W6 O567 90.0(4) . . ?
O610 W6 O567 87.4(4) . . ?
O67 W6 O567 70.9(4) . . ?
O56 W6 O567 72.0(4) . . ?
O7T W7 O78 103.2(5) . . ?
O7T W7 O67 100.1(5) . . ?
O78 W7 O67 97.6(5) . . ?
O7T W7 O47 100.7(5) . . ?
O78 W7 O47 93.4(5) . . ?
O67 W7 O47 153.4(5) . . ?
O7T W7 O57 95.8(5) . . ?
O78 W7 O57 160.6(5) . . ?
O67 W7 O57 82.4(5) . . ?
O47 W7 O57 79.3(4) . . ?
O7T W7 O567 166.9(5) . . ?
O78 W7 O567 88.9(4) . . ?
O67 W7 O567 72.9(4) . . ?
O47 W7 O567 83.2(4) . . ?
O57 W7 O567 72.5(4) . . ?
O8A W8 O8T 101.3(5) . . ?
O8A W8 O28 102.0(5) . . ?
O8T W8 O28 96.0(5) . . ?
O8A W8 O89 99.6(5) . . ?
O8T W8 O89 95.6(5) . . ?
O28 W8 O89 152.9(5) . . ?
O8A W8 O78 87.9(5) . . ?
O8T W8 O78 170.7(5) . . ?
O28 W8 O78 81.9(4) . . ?
O89 W8 O78 82.8(4) . . ?
O8A W8 O189 167.0(5) . . ?
O8T W8 O189 90.0(5) . . ?
O28 W8 O189 83.1(4) . . ?
O89 W8 O189 72.5(4) . . ?
O78 W8 O189 80.8(4) . . ?
O9T W9 O9TM 102.1(5) . . ?
O9T W9 O910 101.5(5) . . ?
O9TM W9 O910 92.8(5) . . ?
O9T W9 O89 100.0(5) . . ?
O9TM W9 O89 98.6(5) . . ?
O910 W9 O89 153.0(5) . . ?
O9T W9 O69 90.3(5) . . ?
O9TM W9 O69 166.9(5) . . ?
O910 W9 O69 80.6(4) . . ?
O89 W9 O69 83.0(4) . . ?
O9T W9 O189 170.8(5) . . ?
O9TM W9 O189 84.9(4) . . ?
O910 W9 O189 84.0(4) . . ?
O89 W9 O189 72.8(4) . . ?
O69 W9 O189 83.2(4) . . ?
O10T W10 O10A 100.8(5) . . ?
O10T W10 O101 102.8(5) . . ?
O10A W10 O101 94.9(5) . . ?
O10T W10 O910 100.1(5) . . ?
O10A W10 O910 96.3(5) . . ?
O101 W10 O910 152.0(4) . . ?
O10T W10 O610 90.9(5) . . ?
O10A W10 O610 168.2(5) . . ?
O101 W10 O610 81.3(4) . . ?
O910 W10 O610 82.6(4) . . ?
O10T W10 O111 171.9(4) . . ?
O10A W10 O111 86.0(4) . . ?
O101 W10 O111 71.9(4) . . ?
O910 W10 O111 83.4(4) . . ?
O610 W10 O111 82.3(4) . . ?
O11T W11 O511 99.5(5) . . ?
O11T W11 O311 101.1(5) . . ?
O511 W11 O311 94.4(5) . . ?
O11T W11 O101 99.2(5) . . ?
O511 W11 O101 93.9(5) . . ?
O311 W11 O101 156.4(5) . . ?
O11T W11 O10A 88.6(5) . 2_666 ?
O511 W11 O10A 171.8(5) . 2_666 ?
O311 W11 O10A 83.6(4) . 2_666 ?
O101 W11 O10A 85.0(4) . 2_666 ?
O11T W11 O111 167.6(4) . . ?
O511 W11 O111 91.2(4) . . ?
O311 W11 O111 84.0(4) . . ?
O101 W11 O111 73.8(4) . . ?
O10A W11 O111 80.7(4) 2_666 . ?
O9TM Tm1 O1TM 73.4(4) . . ?
O9TM Tm1 O2TM 77.8(4) . . ?
O1TM Tm1 O2TM 144.0(4) . . ?
O9TM Tm1 O6TM 142.2(4) . . ?
O1TM Tm1 O6TM 77.2(4) . . ?
O2TM Tm1 O6TM 116.5(4) . . ?
O9TM Tm1 O3TM 76.8(4) . . ?
O1TM Tm1 O3TM 78.1(4) . . ?
O2TM Tm1 O3TM 74.7(4) . . ?
O6TM Tm1 O3TM 74.3(4) . . ?
O9TM Tm1 O11T 116.3(4) . 2_666 ?
O1TM Tm1 O11T 77.2(4) . 2_666 ?
O2TM Tm1 O11T 136.2(4) . 2_666 ?
O6TM Tm1 O11T 78.9(4) . 2_666 ?
O3TM Tm1 O11T 146.7(4) . 2_666 ?
O9TM Tm1 O4TM 141.9(4) . . ?
O1TM Tm1 O4TM 143.1(4) . . ?
O2TM Tm1 O4TM 71.0(4) . . ?
O6TM Tm1 O4TM 73.5(4) . . ?
O3TM Tm1 O4TM 114.1(4) . . ?
O11T Tm1 O4TM 75.6(4) 2_666 . ?
O9TM Tm1 O5TM 74.2(4) . . ?
O1TM Tm1 O5TM 116.1(4) . . ?
O2TM Tm1 O5TM 75.1(4) . . ?
O6TM Tm1 O5TM 141.6(4) . . ?
O3TM Tm1 O5TM 141.6(4) . . ?
O11T Tm1 O5TM 70.3(4) 2_666 . ?
O4TM Tm1 O5TM 77.0(4) . . ?
O9TM Tm1 Na1 111.0(3) . 2_656 ?
O1TM Tm1 Na1 138.4(3) . 2_656 ?
O2TM Tm1 Na1 72.5(3) . 2_656 ?
O6TM Tm1 Na1 106.8(3) . 2_656 ?
O3TM Tm1 Na1 143.5(3) . 2_656 ?
O11T Tm1 Na1 63.7(3) 2_666 2_656 ?
O4TM Tm1 Na1 38.8(3) . 2_656 ?
O5TM Tm1 Na1 38.6(3) . 2_656 ?
W1 O1TM Tm1 152.9(6) . . ?
Tm1 O4TM Na1 104.6(4) . 2_656 ?
Tm1 O5TM Na1 104.4(4) . 2_656 ?
W8 O8A Na2 130.6(6) . . ?
W8 O8A Na2 131.7(6) . 2_655 ?
Na2 O8A Na2 97.6(5) . 2_655 ?
W9 O9T Na1 136.5(6) . . ?
W9 O9TM Tm1 146.8(6) . . ?
W10 O10A W11 171.8(7) . 2_666 ?
W11 O11T Tm1 150.8(6) . 2_666 ?
W2 O12 W1 114.5(5) . . ?
W3 O13 W1 113.6(5) . . ?
W3 O23 W2 114.1(5) . . ?
W2 O24 W4 116.0(6) . . ?
W2 O28 W8 141.8(6) . . ?
W3 O34 W4 115.8(6) . . ?
W4 O45 W5 142.4(7) . . ?
W4 O47 W7 145.5(6) . . ?
W5 O56 W6 116.4(5) . . ?
W5 O57 W7 115.2(6) . . ?
W7 O67 W6 117.0(5) . . ?
W6 O69 W9 149.4(6) . . ?
W7 O78 W8 157.7(6) . . ?
W9 O89 W8 119.5(6) . . ?
W10 O101 W11 121.2(5) . . ?
W1 O111 W11 139.6(5) . . ?
W1 O111 W10 123.6(5) . . ?
W11 O111 W10 93.1(4) . . ?
W1 O123 W2 94.3(4) . . ?
W1 O123 W3 93.3(4) . . ?
W2 O123 W3 94.3(4) . . ?
W1 O123 W4 170.1(5) . . ?
W2 O123 W4 93.1(4) . . ?
W3 O123 W4 92.6(4) . . ?
W1 O189 W8 134.2(5) . . ?
W1 O189 W9 122.8(5) . . ?
W8 O189 W9 92.9(4) . . ?
W11 O311 W3 148.1(7) . . ?
W11 O511 W5 160.4(6) . . ?
W7 O567 W6 97.4(4) . . ?
W7 O567 W5 96.2(4) . . ?
W6 O567 W5 96.1(4) . . ?
W6 O610 W10 148.1(6) . . ?
W9 O910 W10 161.4(6) . . ?
O2W Na1 O8W 84.3(5) . . ?
O2W Na1 O9T 125.4(5) . . ?
O8W Na1 O9T 82.6(5) . . ?
O2W Na1 O5TM 153.0(5) . 2_656 ?
O8W Na1 O5TM 113.4(5) . 2_656 ?
O9T Na1 O5TM 78.8(4) . 2_656 ?
O2W Na1 O4TM 83.2(4) . 2_656 ?
O8W Na1 O4TM 102.9(5) . 2_656 ?
O9T Na1 O4TM 151.4(5) . 2_656 ?
O5TM Na1 O4TM 73.2(4) 2_656 2_656 ?
O2W Na1 O6W 83.3(5) . . ?
O8W Na1 O6W 167.2(6) . . ?
O9T Na1 O6W 102.0(5) . . ?
O5TM Na1 O6W 79.4(4) 2_656 . ?
O4TM Na1 O6W 78.8(4) 2_656 . ?
O2W Na1 Tm1 119.6(4) . 2_656 ?
O8W Na1 Tm1 108.7(4) . 2_656 ?
O9T Na1 Tm1 114.8(3) . 2_656 ?
O5TM Na1 Tm1 37.0(3) 2_656 2_656 ?
O4TM Na1 Tm1 36.6(3) 2_656 2_656 ?
O6W Na1 Tm1 80.5(3) . 2_656 ?
O7W Na2 O8A 167.2(6) . . ?
O7W Na2 O12W 87.0(7) . . ?
O8A Na2 O12W 84.0(6) . . ?
O7W Na2 O13W 97.4(6) . . ?
O8A Na2 O13W 91.7(6) . . ?
O12W Na2 O13W 175.6(7) . . ?
O7W Na2 O9W 87.3(5) . . ?
O8A Na2 O9W 101.9(5) . . ?
O12W Na2 O9W 91.0(7) . . ?
O13W Na2 O9W 89.0(6) . . ?
O7W Na2 O8A 89.2(5) . 2_655 ?
O8A Na2 O8A 82.4(5) . 2_655 ?
O12W Na2 O8A 93.8(7) . 2_655 ?
O13W Na2 O8A 86.5(6) . 2_655 ?
O9W Na2 O8A 173.9(5) . 2_655 ?
O7W Na2 Na2 128.5(5) . 2_655 ?
O8A Na2 Na2 42.4(3) . 2_655 ?
O12W Na2 Na2 88.7(6) . 2_655 ?
O13W Na2 Na2 88.7(5) . 2_655 ?
O9W Na2 Na2 144.1(5) . 2_655 ?
O8A Na2 Na2 40.0(3) 2_655 2_655 ?
O11W O19W O17W 91(2) . 2_655 ?

loop_
_geom_bond_atom_site_label_1
_geom_bond_atom_site_label_2
_geom_bond_distance
_geom_bond_site_symmetry_2
_geom_bond_publ_flag
W1 O1TM 1.747(10) . ?
W1 O189 1.862(11) . ?
W1 O111 1.876(10) . ?
W1 O13 1.977(11) . ?
W1 O12 1.985(10) . ?
W1 O123 2.202(11) . ?
W1 W3 3.2245(10) . ?
W2 O2T 1.718(11) . ?
W2 O12 1.873(11) . ?
W2 O24 1.902(12) . ?
W2 O28 1.902(11) . ?
W2 O23 1.966(11) . ?
W2 O123 2.225(10) . ?
W3 O3T 1.715(12) . ?
W3 O13 1.876(11) . ?
W3 O34 1.902(11) . ?
W3 O23 1.929(11) . ?
W3 O311 1.966(11) . ?
W3 O123 2.232(11) . ?
W4 O4T 1.745(11) . ?
W4 O45 1.860(11) . ?
W4 O47 1.898(11) . ?
W4 O24 1.971(11) . ?
W4 O34 1.967(11) . ?
W4 O123 2.300(11) . ?
W5 O5T 1.698(12) . ?
W5 O57 1.836(11) . ?
W5 O56 1.842(11) . ?
W5 O45 1.983(11) . ?
W5 O511 2.025(10) . ?
W5 O567 2.250(11) . ?
W6 O6T 1.742(11) . ?
W6 O69 1.783(11) . ?
W6 O610 1.824(11) . ?
W6 O67 1.996(10) . ?
W6 O56 2.069(11) . ?
W6 O567 2.223(11) . ?
W7 O7T 1.740(12) . ?
W7 O78 1.786(11) . ?
W7 O67 1.905(10) . ?
W7 O47 1.941(11) . ?
W7 O57 2.089(12) . ?
W7 O567 2.205(11) . ?
W8 O8A 1.733(11) . ?
W8 O8T 1.762(11) . ?
W8 O28 1.917(11) . ?
W8 O89 1.944(11) . ?
W8 O78 2.154(11) . ?
W8 O189 2.291(11) . ?
W9 O9T 1.744(12) . ?
W9 O9TM 1.778(11) . ?
W9 O910 1.906(11) . ?
W9 O89 1.909(11) . ?
W9 O69 2.100(11) . ?
W9 O189 2.303(11) . ?
W10 O10T 1.721(10) . ?
W10 O10A 1.809(11) . ?
W10 O101 1.901(11) . ?
W10 O910 1.902(11) . ?
W10 O610 2.065(11) . ?
W10 O111 2.329(10) . ?
W11 O11T 1.729(10) . ?
W11 O511 1.816(10) . ?
W11 O311 1.874(11) . ?
W11 O101 1.911(10) . ?
W11 O10A 2.037(11) 2_666 ?
W11 O111 2.244(10) . ?
Tm1 O9TM 2.290(11) . ?
Tm1 O1TM 2.299(11) . ?
Tm1 O2TM 2.319(13) . ?
Tm1 O6TM 2.324(11) . ?
Tm1 O3TM 2.343(11) . ?
Tm1 O11T 2.341(10) 2_666 ?
Tm1 O4TM 2.372(11) . ?
Tm1 O5TM 2.390(11) . ?
Tm1 Na1 3.847(7) 2_656 ?
O4TM Na1 2.491(13) 2_656 ?
O5TM Na1 2.478(13) 2_656 ?
O8A Na2 2.393(13) . ?
O8A Na2 2.512(14) 2_655 ?
O9T Na1 2.450(13) . ?
O10A W11 2.037(11) 2_666 ?
O11T Tm1 2.341(10) 2_666 ?
Na1 O2W 2.423(14) . ?
Na1 O8W 2.445(16) . ?
Na1 O5TM 2.478(13) 2_656 ?
Na1 O4TM 2.491(13) 2_656 ?
Na1 O6W 2.513(15) . ?
Na1 Tm1 3.848(7) 2_656 ?
Na2 O7W 2.357(16) . ?
Na2 O12W 2.40(2) . ?
Na2 O13W 2.414(19) . ?
Na2 O9W 2.441(17) . ?
Na2 O8A 2.512(14) 2_655 ?
Na2 Na2 3.692(15) 2_655 ?
O11W O19W 1.54(4) . ?
O17W O19W 1.70(4) 2_655 ?
O19W O17W 1.70(4) 2_655 ?
